data_9017259
loop_
_publ_author_name
'Grey, I. E.'
'Kampf, A. R.'
'Keck, E.'
'Cashion, J. D.'
'MacRae, C. M.'
'Gozukara, Y.'
'Peterson, V. K.'
'Shanks, F. L.'

_publ_section_title
;
 The rockbridgeite group approved and a new member,
 ferrorockbridgeite,  (Fe2+,Mn2+)2(Fe3+)3(PO4)3(OH)4(H2O),
 described from the Hagendorf Sud pegmatite, Oberpfalz, Bavaria
 Note: X-ray single crystal on sample IGC29
 Note: T = 100 K
;
_journal_name_full 'European Journal of Mineralogy'
_journal_page_first 389
_journal_page_last 397
_journal_volume 31
_journal_year 2019
_chemical_compound_source 'Hagendorf Sud pegmatite, Oberpfalz, Bavaria'
_chemical_formula_sum 'Fe4.17 H5.78 Mn0.77 O17 P3 Zn0.06'
_chemical_name_mineral Ferrorockbridgeite
_space_group_IT_number 63
_space_group_name_Hall '-B 2 2b'
_space_group_name_H-M_alt 'B b m m'
_symmetry_space_group_name_H-M 'B b m m'
_cell_angle_alpha 90
_cell_angle_beta 90
_cell_angle_gamma 90
_cell_formula_units_Z 4
_cell_length_a 13.995
_cell_length_b 16.884
_cell_length_c 5.1866
_cell_volume 1225.550
_database_code_amcsd 0020878
_diffrn_ambient_temperature 100
_exptl_crystal_density_diffrn 3.522
_cod_data_source_file inputs/fixed/downloads/08/08628.cif
_cod_data_source_block 08628
_cod_original_formula_sum 'Fe4.17 Mn.77 Zn.06 P3 O17 H5.78'
_cod_database_code 9017259

loop_
_space_group_symop_operation_xyz
x,y,z
1/2+x,y,1/2+z
-x,1/2+y,z
1/2-x,1/2+y,1/2+z
x,1/2-y,-z
1/2+x,1/2-y,1/2-z
x,y,-z
1/2+x,y,1/2-z
-x,-y,z
1/2-x,-y,1/2+z
x,1/2-y,z
1/2+x,1/2-y,1/2+z
-x,1/2+y,-z
1/2-x,1/2+y,1/2-z
-x,-y,-z
1/2-x,-y,1/2-z

loop_
_atom_site_label
_atom_site_fract_x
_atom_site_fract_y
_atom_site_fract_z
_atom_site_occupancy
_atom_site_U_iso_or_equiv
_atom_site_type_symbol
_atom_site_attached_hydrogens
Fe1 0.00000 0.00000 0.00000 1.00000 0.01450 Fe 0
Fe2 0.06788 0.15615 0.00000 0.58500 0.02200 Fe 0
Mn2 0.06788 0.15615 0.00000 0.38500 0.02200 Mn 0
Zn2 0.06788 0.15615 0.00000 0.03000 0.02200 Zn 0
Fe3 0.32117 0.13887 0.23080 0.50000 0.00970 Fe 0
P1 0.14287 0.04337 0.50000 1.00000 0.01140 P 0
P2 0.48230 0.25000 0.00000 1.00000 0.01470 P 0
O1 0.04520 0.25000 0.25400 1.00000 0.02200 O 0
O2 0.08100 0.05760 0.26000 1.00000 0.01450 O 0
O-H3 0.31220 0.25000 0.37700 0.35000 0.02100 O 1
Wat3 0.31220 0.25000 0.37700 0.15000 0.02100 O 2
O4 0.31930 0.03950 0.00000 1.00000 0.02100 O 0
O-H5 0.21710 0.17560 0.00000 0.76000 0.02500 O 1
Wat5 0.21710 0.17560 0.00000 0.24000 0.02500 O 2
O-H6 0.42230 0.10280 0.50000 1.00000 0.01300 O 1
O7 0.42100 0.17570 0.00000 1.00000 0.01600 O 0
O8 0.22260 0.10640 0.50000 1.00000 0.01300 O 0

loop_
_cod_changelog_entry_id
_cod_changelog_entry_author
_cod_changelog_entry_date
_cod_changelog_entry_text
1
;cod-tools version 3.8.0
Id: cif_guess_AMCSD_atom_types 9574 2023-05-10 09:00:05Z saulius
;
2023-05-10T18:58:02+03:00
;Derived atom types and hydrogen counts
from atom names that follow the AMCSD naming convention
(Wat == water, O-H == hydroxyl).
;

loop_
_cod_related_entry_id
_cod_related_entry_database
_cod_related_entry_code
1 AMCSD 0020878
